data_1556797
loop_
_publ_author_name
'Aaker\"oy, Christer B'
'Spartz, Christine L.'
'Dembowski, Sean'
'Dwyre, Savannah'
'Desper, John'

_publ_section_title
;
 A systematic structural study of halogen bonding versus hydrogen bonding
 within competitive supramolecular systems.
;
_journal_issue 'Pt 5'
_journal_name_full IUCrJ
_journal_page_first 498
_journal_page_last 510
_journal_paper_doi 10.1107/S2052252515010854
_journal_volume 2
_journal_year 2015
_chemical_formula_moiety
;
(C7 H2 Br F4 N O)2 (C12 H10 N2)
;
_chemical_formula_sum 'C26 H14 Br2 F8 N4 O2'
_chemical_formula_weight 726.23
_chemical_name_systematic
;
SD-1--20-10--8 (4-Br---F4-PhCH=NOH,)2 1,2-bis(4-pyridyl)ethylene
;
_space_group_IT_number 2
_space_group_name_Hall '-P 1'
_space_group_name_H-M_alt 'P -1'
_symmetry_cell_setting triclinic
_symmetry_space_group_name_H-M 'P -1'
_atom_sites_solution_hydrogens geom
_atom_sites_solution_primary direct
_atom_sites_solution_secondary difmap
_audit_creation_method SHELXL-97
_cell_angle_alpha 103.537(2)
_cell_angle_beta 96.861(2)
_cell_angle_gamma 93.060(2)
_cell_formula_units_Z 2
_cell_length_a 5.8370(3)
_cell_length_b 12.8464(5)
_cell_length_c 18.1146(8)
_cell_measurement_reflns_used 9332
_cell_measurement_temperature 200(2)
_cell_measurement_theta_max 68.31
_cell_measurement_theta_min 2.53
_cell_volume 1306.46(10)
_computing_cell_refinement 'Bruker SAINT'
_computing_data_collection 'Bruker APEX2'
_computing_data_reduction 'Bruker SAINT'
_computing_molecular_graphics 'Bruker SHELXTL'
_computing_publication_material 'Bruker SHELXTL'
_computing_structure_refinement 'SHELXL-97 (Sheldrick, 2008)'
_computing_structure_solution 'SHELXS-97 (Sheldrick, 2008)'
_diffrn_ambient_temperature 200(2)
_diffrn_measured_fraction_theta_full 0.947
_diffrn_measured_fraction_theta_max 0.917
_diffrn_measurement_device_type 'Bruker APEX-II CCD'
_diffrn_measurement_method '\f and \w scans'
_diffrn_radiation_monochromator graphite
_diffrn_radiation_source 'fine-focus sealed tube'
_diffrn_radiation_type CuK\a
_diffrn_radiation_wavelength 1.54178
_diffrn_reflns_av_R_equivalents 0.0372
_diffrn_reflns_av_sigmaI/netI 0.0308
_diffrn_reflns_limit_h_max 6
_diffrn_reflns_limit_h_min -5
_diffrn_reflns_limit_k_max 15
_diffrn_reflns_limit_k_min -15
_diffrn_reflns_limit_l_max 21
_diffrn_reflns_limit_l_min -21
_diffrn_reflns_number 16525
_diffrn_reflns_theta_full 66.00
_diffrn_reflns_theta_max 68.19
_diffrn_reflns_theta_min 2.53
_exptl_absorpt_coefficient_mu 4.781
_exptl_absorpt_correction_T_max 0.7531
_exptl_absorpt_correction_T_min 0.5285
_exptl_absorpt_correction_type multi-scan
_exptl_absorpt_process_details SADABS
_exptl_crystal_colour colourless
_exptl_crystal_density_diffrn 1.846
_exptl_crystal_density_method 'not measured'
_exptl_crystal_description plate
_exptl_crystal_F_000 712
_exptl_crystal_size_max 0.28
_exptl_crystal_size_mid 0.24
_exptl_crystal_size_min 0.06
_refine_diff_density_max 0.254
_refine_diff_density_min -0.539
_refine_diff_density_rms 0.079
_refine_ls_extinction_method none
_refine_ls_goodness_of_fit_ref 0.862
_refine_ls_hydrogen_treatment mixed
_refine_ls_matrix_type full
_refine_ls_number_parameters 385
_refine_ls_number_reflns 4377
_refine_ls_number_restraints 0
_refine_ls_restrained_S_all 0.862
_refine_ls_R_factor_all 0.0339
_refine_ls_R_factor_gt 0.0306
_refine_ls_shift/su_max 0.001
_refine_ls_shift/su_mean 0.000
_refine_ls_structure_factor_coef Fsqd
_refine_ls_weighting_details 'calc w=1/[\s^2^(Fo^2^)+(0.1000P)^2^+0.0000P] where P=(Fo^2^+2Fc^2^)/3'
_refine_ls_weighting_scheme calc
_refine_ls_wR_factor_gt 0.0984
_refine_ls_wR_factor_ref 0.1037
_reflns_number_gt 3946
_reflns_number_total 4377
_reflns_threshold_expression >2sigma(I)
_cod_data_source_file lc5065.cif
_cod_data_source_block BrF4OX14
_cod_depositor_comments
;
The following automatic conversions were performed:

data item '_symmetry_cell_setting' value 'Triclinic' was changed to
'triclinic' in accordance with the
/home/saulius/struct/COD-crude-data/automatic-downloads/DataCite-retrospective/IUCr/depositions/lib/dictionaries/cif_core.dic
dictionary named 'cif_core.dic' version 2.4.2 last updated on
2011-04-26.

Automatic conversion script
Id: cif_fix_values 7556 2019-12-06 15:28:31Z antanas 
;
_cod_original_sg_symbol_H-M P-1
_cod_database_code 1556797
_publcif_datablock.id {e3a6530c-99d8-4389-a453-d0124ad3871e}

loop_
_symmetry_equiv_pos_as_xyz
'x, y, z'
'-x, -y, -z'

loop_
_atom_site_label
_atom_site_type_symbol
_atom_site_fract_x
_atom_site_fract_y
_atom_site_fract_z
_atom_site_U_iso_or_equiv
_atom_site_adp_type
_atom_site_occupancy
_atom_site_symmetry_multiplicity
_atom_site_calc_flag
_atom_site_refinement_flags
Br1 Br 0.75028(5) 0.54628(2) 0.104058(16) 0.04831(13) Uani 1 1 d .
Br2 Br 0.19535(5) 0.32794(2) 0.077187(15) 0.05174(13) Uani 1 1 d .
N11 N -0.4211(4) 1.02290(16) 0.20929(12) 0.0406(5) Uani 1 1 d .
C12 C -0.3903(4) 0.9554(2) 0.14305(14) 0.0392(5) Uani 1 1 d .
H12 H -0.2540 0.9181 0.1417 0.047 Uiso 1 1 calc R
C13 C -0.5456(4) 0.93735(18) 0.07698(14) 0.0359(5) Uani 1 1 d .
H13 H -0.5160 0.8881 0.0318 0.043 Uiso 1 1 calc R
C14 C -0.7462(4) 0.99140(17) 0.07641(13) 0.0326(5) Uani 1 1 d .
C17 C -0.9088(4) 0.97285(18) 0.00585(13) 0.0345(5) Uani 1 1 d .
H17 H -0.8812 0.9164 -0.0357 0.041 Uiso 1 1 calc R
C15 C -0.7782(4) 1.06249(18) 0.14535(13) 0.0368(5) Uani 1 1 d .
H15 H -0.9115 1.1018 0.1481 0.044 Uiso 1 1 calc R
C16 C -0.6162(4) 1.07467(18) 0.20842(13) 0.0375(5) Uani 1 1 d .
H16 H -0.6426 1.1226 0.2546 0.045 Uiso 1 1 calc R
N21 N 1.5188(4) 0.27315(15) 0.46759(11) 0.0394(5) Uani 1 1 d .
C22 C 1.4739(4) 0.16716(19) 0.43733(13) 0.0385(5) Uani 1 1 d .
H22 H 1.3302 0.1423 0.4058 0.046 Uiso 1 1 calc R
C23 C 1.6256(4) 0.09278(18) 0.44970(13) 0.0372(5) Uani 1 1 d .
H23 H 1.5860 0.0186 0.4269 0.045 Uiso 1 1 calc R
C24 C 1.8374(4) 0.12641(17) 0.49578(12) 0.0318(5) Uani 1 1 d .
C27 C 2.0087(4) 0.05321(17) 0.51359(12) 0.0335(5) Uani 1 1 d .
H27 H 2.1445 0.0845 0.5476 0.040 Uiso 1 1 calc R
C25 C 1.8837(4) 0.23595(18) 0.52677(13) 0.0364(5) Uani 1 1 d .
H25 H 2.0259 0.2630 0.5585 0.044 Uiso 1 1 calc R
C26 C 1.7225(4) 0.30590(18) 0.51140(14) 0.0391(5) Uani 1 1 d .
H26 H 1.7584 0.3807 0.5330 0.047 Uiso 1 1 calc R
C31 C 0.3041(4) 0.79216(17) 0.24647(13) 0.0327(5) Uani 1 1 d .
C32 C 0.2459(4) 0.75038(17) 0.16734(13) 0.0341(5) Uani 1 1 d .
F32 F 0.0609(3) 0.78066(11) 0.12896(8) 0.0434(3) Uani 1 1 d .
C33 C 0.3779(4) 0.67905(19) 0.12624(13) 0.0383(5) Uani 1 1 d .
F33 F 0.3118(3) 0.64353(13) 0.05016(8) 0.0524(4) Uani 1 1 d .
C34 C 0.5731(4) 0.64462(18) 0.16085(14) 0.0380(5) Uani 1 1 d .
C35 C 0.6335(4) 0.68451(19) 0.23865(15) 0.0381(5) Uani 1 1 d .
F35 F 0.8225(3) 0.65418(12) 0.27547(9) 0.0477(4) Uani 1 1 d .
C36 C 0.4991(4) 0.75520(17) 0.27997(13) 0.0352(5) Uani 1 1 d .
F36 F 0.5656(3) 0.79102(12) 0.35611(8) 0.0470(4) Uani 1 1 d .
C37 C 0.1788(4) 0.8733(2) 0.29382(13) 0.0387(5) Uani 1 1 d .
H37A H 0.2282 0.8969 0.3474 0.046 Uiso 1 1 calc R
N37 N 0.0060(4) 0.91189(16) 0.26405(11) 0.0390(5) Uani 1 1 d .
O37 O -0.0795(4) 0.99141(16) 0.31670(10) 0.0512(5) Uani 1 1 d .
H37 H -0.203(7) 1.008(3) 0.286(2) 0.077 Uiso 1 1 d .
C41 C 0.7318(4) 0.39586(16) 0.30186(12) 0.0304(5) Uani 1 1 d .
C42 C 0.7586(4) 0.31744(17) 0.23631(13) 0.0329(5) Uani 1 1 d .
F42 F 0.9425(3) 0.25940(11) 0.23486(8) 0.0465(4) Uani 1 1 d .
C43 C 0.6010(4) 0.29816(18) 0.17110(13) 0.0355(5) Uani 1 1 d .
F43 F 0.6400(3) 0.22264(12) 0.10957(8) 0.0489(4) Uani 1 1 d .
C44 C 0.4055(4) 0.35337(19) 0.16742(13) 0.0371(5) Uani 1 1 d .
C45 C 0.3753(4) 0.43112(19) 0.23210(14) 0.0359(5) Uani 1 1 d .
F45 F 0.1903(3) 0.48872(13) 0.23144(9) 0.0484(4) Uani 1 1 d .
C46 C 0.5364(4) 0.45122(17) 0.29692(13) 0.0327(5) Uani 1 1 d .
F46 F 0.5000(3) 0.53033(11) 0.35667(8) 0.0441(3) Uani 1 1 d .
C47 C 0.8949(4) 0.42297(17) 0.37339(13) 0.0342(5) Uani 1 1 d .
H47A H 0.8665 0.4802 0.4142 0.041 Uiso 1 1 calc R
N47 N 1.0732(3) 0.37169(14) 0.38198(11) 0.0352(4) Uani 1 1 d .
O47 O 1.1966(3) 0.41254(13) 0.45447(9) 0.0409(4) Uani 1 1 d .
H47 H 1.299(6) 0.371(3) 0.455(2) 0.061 Uiso 1 1 d .

loop_
_atom_site_aniso_label
_atom_site_aniso_U_11
_atom_site_aniso_U_22
_atom_site_aniso_U_33
_atom_site_aniso_U_23
_atom_site_aniso_U_13
_atom_site_aniso_U_12
Br1 0.0494(2) 0.03977(17) 0.0547(2) 0.00525(13) 0.01382(14) 0.00688(13)
Br2 0.0469(2) 0.0637(2) 0.03979(18) 0.01121(14) -0.00760(13) -0.00214(14)
N11 0.0400(11) 0.0450(11) 0.0369(10) 0.0123(8) 0.0011(9) 0.0031(9)
C12 0.0364(13) 0.0448(12) 0.0373(12) 0.0115(10) 0.0030(10) 0.0087(10)
C13 0.0347(13) 0.0369(11) 0.0359(12) 0.0069(9) 0.0054(10) 0.0074(9)
C14 0.0332(12) 0.0319(10) 0.0327(11) 0.0080(9) 0.0046(9) 0.0014(9)
C17 0.0352(11) 0.0338(10) 0.0318(11) 0.0018(8) 0.0048(9) 0.0054(8)
C15 0.0377(13) 0.0355(11) 0.0377(12) 0.0072(9) 0.0077(10) 0.0093(9)
C16 0.0462(14) 0.0351(11) 0.0282(11) 0.0019(9) 0.0047(10) 0.0035(10)
N21 0.0441(12) 0.0380(10) 0.0381(10) 0.0105(8) 0.0054(9) 0.0165(9)
C22 0.0342(12) 0.0433(12) 0.0358(12) 0.0068(9) -0.0019(9) 0.0114(10)
C23 0.0393(13) 0.0331(10) 0.0346(11) 0.0007(9) -0.0014(9) 0.0101(9)
C24 0.0339(12) 0.0343(10) 0.0268(10) 0.0063(8) 0.0024(9) 0.0089(9)
C27 0.0325(12) 0.0338(10) 0.0309(11) 0.0041(8) -0.0027(9) 0.0076(9)
C25 0.0357(13) 0.0324(11) 0.0381(12) 0.0051(9) -0.0023(10) 0.0062(9)
C26 0.0430(14) 0.0303(10) 0.0423(13) 0.0058(9) 0.0018(10) 0.0105(9)
C31 0.0344(12) 0.0318(10) 0.0301(11) 0.0070(8) -0.0002(9) -0.0014(9)
C32 0.0332(12) 0.0335(10) 0.0338(11) 0.0090(9) -0.0031(9) -0.0004(9)
F32 0.0454(8) 0.0472(7) 0.0333(7) 0.0063(6) -0.0079(6) 0.0089(6)
C33 0.0436(14) 0.0378(11) 0.0303(11) 0.0059(9) -0.0004(10) -0.0024(10)
F33 0.0624(10) 0.0569(9) 0.0301(7) -0.0024(6) -0.0013(7) 0.0113(7)
C34 0.0387(13) 0.0314(10) 0.0415(13) 0.0048(9) 0.0056(10) -0.0023(9)
C35 0.0329(13) 0.0353(11) 0.0453(13) 0.0134(10) -0.0037(10) 0.0000(9)
F35 0.0368(8) 0.0480(8) 0.0550(9) 0.0112(7) -0.0061(7) 0.0089(6)
C36 0.0358(12) 0.0323(10) 0.0328(11) 0.0043(9) -0.0045(9) -0.0032(9)
F36 0.0498(9) 0.0517(8) 0.0323(7) 0.0033(6) -0.0110(6) 0.0072(7)
C37 0.0417(14) 0.0434(12) 0.0287(11) 0.0066(9) -0.0005(10) 0.0036(11)
N37 0.0416(12) 0.0434(10) 0.0308(10) 0.0062(8) 0.0029(8) 0.0100(9)
O37 0.0592(12) 0.0618(11) 0.0317(9) 0.0052(8) 0.0038(8) 0.0289(10)
C41 0.0299(12) 0.0277(10) 0.0326(11) 0.0046(8) 0.0048(9) 0.0041(8)
C42 0.0299(12) 0.0306(10) 0.0370(12) 0.0035(9) 0.0071(9) 0.0069(9)
F42 0.0417(8) 0.0441(8) 0.0467(8) -0.0058(6) 0.0052(6) 0.0184(6)
C43 0.0382(13) 0.0338(11) 0.0315(11) 0.0011(9) 0.0074(9) 0.0013(9)
F43 0.0502(9) 0.0504(8) 0.0360(8) -0.0103(6) 0.0067(6) 0.0048(7)
C44 0.0354(13) 0.0398(12) 0.0345(12) 0.0087(9) 0.0016(9) -0.0031(9)
C45 0.0291(12) 0.0373(11) 0.0428(13) 0.0118(10) 0.0052(10) 0.0072(9)
F45 0.0360(8) 0.0533(8) 0.0554(9) 0.0123(7) 0.0003(7) 0.0165(7)
C46 0.0348(12) 0.0293(10) 0.0332(11) 0.0040(8) 0.0077(9) 0.0064(9)
F46 0.0445(8) 0.0432(7) 0.0404(7) -0.0018(6) 0.0073(6) 0.0174(6)
C47 0.0375(13) 0.0284(10) 0.0342(11) 0.0027(8) 0.0028(9) 0.0084(9)
N47 0.0373(11) 0.0323(9) 0.0343(10) 0.0053(8) 0.0009(8) 0.0092(8)
O47 0.0422(10) 0.0372(8) 0.0385(9) 0.0025(7) -0.0056(7) 0.0161(7)

loop_
_atom_type_symbol
_atom_type_description
_atom_type_scat_dispersion_real
_atom_type_scat_dispersion_imag
_atom_type_scat_source
C C 0.0181 0.0091 'International Tables Vol C Tables 4.2.6.8 and 6.1.1.4'
H H 0.0000 0.0000 'International Tables Vol C Tables 4.2.6.8 and 6.1.1.4'
N N 0.0311 0.0180 'International Tables Vol C Tables 4.2.6.8 and 6.1.1.4'
O O 0.0492 0.0322 'International Tables Vol C Tables 4.2.6.8 and 6.1.1.4'
F F 0.0727 0.0534 'International Tables Vol C Tables 4.2.6.8 and 6.1.1.4'
Br Br -0.6763 1.2805 'International Tables Vol C Tables 4.2.6.8 and 6.1.1.4'

loop_
_geom_angle_atom_site_label_1
_geom_angle_atom_site_label_2
_geom_angle_atom_site_label_3
_geom_angle
_geom_angle_site_symmetry_1
_geom_angle_site_symmetry_3
C12 N11 C16 116.2(2) . .
N11 C12 C13 123.5(2) . .
N11 C12 H12 118.2 . .
C13 C12 H12 118.2 . .
C12 C13 C14 120.0(2) . .
C12 C13 H13 120.0 . .
C14 C13 H13 120.0 . .
C13 C14 C15 116.7(2) . .
C13 C14 C17 119.6(2) . .
C15 C14 C17 123.7(2) . .
C17 C17 C14 126.3(3) 2_375 .
C17 C17 H17 116.9 2_375 .
C14 C17 H17 116.9 . .
C16 C15 C14 119.5(2) . .
C16 C15 H15 120.3 . .
C14 C15 H15 120.3 . .
N11 C16 C15 124.1(2) . .
N11 C16 H16 117.9 . .
C15 C16 H16 117.9 . .
C26 N21 C22 117.1(2) . .
N21 C22 C23 123.2(2) . .
N21 C22 H22 118.4 . .
C23 C22 H22 118.4 . .
C22 C23 C24 119.9(2) . .
C22 C23 H23 120.0 . .
C24 C23 H23 120.0 . .
C25 C24 C23 116.8(2) . .
C25 C24 C27 119.3(2) . .
C23 C24 C27 124.0(2) . .
C27 C27 C24 126.0(3) 2_956 .
C27 C27 C27 84.7(2) 2_956 2_756
C24 C27 C27 51.70(12) . 2_756
C27 C27 H27 117.0 2_956 .
C24 C27 H27 117.0 . .
C27 C27 H27 141.5 2_756 .
C26 C25 C24 120.0(2) . .
C26 C25 H25 120.0 . .
C24 C25 H25 120.0 . .
N21 C26 C25 123.0(2) . .
N21 C26 H26 118.5 . .
C25 C26 H26 118.5 . .
C36 C31 C32 115.7(2) . .
C36 C31 C37 119.5(2) . .
C32 C31 C37 124.7(2) . .
F32 C32 C33 117.7(2) . .
F32 C32 C31 120.8(2) . .
C33 C32 C31 121.5(2) . .
F33 C33 C32 117.9(2) . .
F33 C33 C34 120.5(2) . .
C32 C33 C34 121.6(2) . .
C35 C34 C33 117.9(2) . .
C35 C34 Br1 121.0(2) . .
C33 C34 Br1 121.14(19) . .
F35 C35 C34 120.5(2) . .
F35 C35 C36 119.1(2) . .
C34 C35 C36 120.4(2) . .
F36 C36 C35 117.8(2) . .
F36 C36 C31 119.3(2) . .
C35 C36 C31 122.9(2) . .
N37 C37 C31 120.8(2) . .
N37 C37 H37A 119.6 . .
C31 C37 H37A 119.6 . .
C37 N37 O37 112.31(19) . .
N37 O37 H37 100(2) . .
C46 C41 C42 115.8(2) . .
C46 C41 C47 119.18(19) . .
C42 C41 C47 125.0(2) . .
F42 C42 C43 117.69(19) . .
F42 C42 C41 120.7(2) . .
C43 C42 C41 121.6(2) . .
F43 C43 C42 118.4(2) . .
F43 C43 C44 119.8(2) . .
C42 C43 C44 121.8(2) . .
C43 C44 C45 117.4(2) . .
C43 C44 Br2 121.17(18) . .
C45 C44 Br2 121.43(19) . .
F45 C45 C46 119.5(2) . .
F45 C45 C44 120.0(2) . .
C46 C45 C44 120.5(2) . .
F46 C46 C45 117.3(2) . .
F46 C46 C41 119.8(2) . .
C45 C46 C41 122.9(2) . .
N47 C47 C41 121.70(19) . .
N47 C47 H47A 119.2 . .
C41 C47 H47A 119.2 . .
C47 N47 O47 110.20(18) . .
N47 O47 H47 102(2) . .

loop_
_geom_bond_atom_site_label_1
_geom_bond_atom_site_label_2
_geom_bond_distance
_geom_bond_site_symmetry_2
Br1 C34 1.873(2) .
Br2 C44 1.874(2) .
N11 C12 1.344(3) .
N11 C16 1.350(3) .
C12 C13 1.377(3) .
C12 H12 0.9500 .
C13 C14 1.393(3) .
C13 H13 0.9500 .
C14 C15 1.403(3) .
C14 C17 1.461(3) .
C17 C17 1.326(5) 2_375
C17 H17 0.9500 .
C15 C16 1.366(3) .
C15 H15 0.9500 .
C16 H16 0.9500 .
N21 C26 1.337(3) .
N21 C22 1.342(3) .
C22 C23 1.375(3) .
C22 H22 0.9500 .
C23 C24 1.393(3) .
C23 H23 0.9500 .
C24 C25 1.386(3) .
C24 C27 1.467(3) .
C27 C27 1.334(4) 2_956
C27 C27 11.720(5) 2_756
C27 H27 0.9500 .
C25 C26 1.384(3) .
C25 H25 0.9500 .
C26 H26 0.9500 .
C31 C36 1.385(3) .
C31 C32 1.401(3) .
C31 C37 1.473(3) .
C32 F32 1.339(3) .
C32 C33 1.371(4) .
C33 F33 1.348(3) .
C33 C34 1.379(4) .
C34 C35 1.377(4) .
C35 F35 1.344(3) .
C35 C36 1.378(4) .
C36 F36 1.349(3) .
C37 N37 1.266(3) .
C37 H37A 0.9500 .
N37 O37 1.384(3) .
O37 H37 0.92(4) .
C41 C46 1.381(3) .
C41 C42 1.397(3) .
C41 C47 1.471(3) .
C42 F42 1.338(3) .
C42 C43 1.372(3) .
C43 F43 1.347(3) .
C43 C44 1.379(4) .
C44 C45 1.386(3) .
C45 F45 1.342(3) .
C45 C46 1.377(3) .
C46 F46 1.346(3) .
C47 N47 1.274(3) .
C47 H47A 0.9500 .
N47 O47 1.389(2) .
O47 H47 0.82(4) .

loop_
_geom_hbond_atom_site_label_D
_geom_hbond_atom_site_label_H
_geom_hbond_atom_site_label_A
_geom_hbond_distance_DH
_geom_hbond_distance_HA
_geom_hbond_distance_DA
_geom_hbond_angle_DHA
O37 H37 N11 0.92(4) 1.82(4) 2.730(3) 168(4)
O47 H47 N21 0.82(4) 1.88(4) 2.693(2) 173(3)

loop_
_geom_torsion_atom_site_label_1
_geom_torsion_atom_site_label_2
_geom_torsion_atom_site_label_3
_geom_torsion_atom_site_label_4
_geom_torsion
_geom_torsion_site_symmetry_4
C16 N11 C12 C13 -0.4(3) .
N11 C12 C13 C14 0.7(4) .
C12 C13 C14 C15 -0.3(3) .
C12 C13 C14 C17 179.2(2) .
C13 C14 C17 C17 -171.6(3) 2_375
C15 C14 C17 C17 7.9(4) 2_375
C13 C14 C15 C16 -0.4(3) .
C17 C14 C15 C16 -179.9(2) .
C12 N11 C16 C15 -0.3(4) .
C14 C15 C16 N11 0.7(4) .
C26 N21 C22 C23 0.3(4) .
N21 C22 C23 C24 0.2(4) .
C22 C23 C24 C25 -0.4(3) .
C22 C23 C24 C27 178.8(2) .
C25 C24 C27 C27 -178.0(3) 2_956
C23 C24 C27 C27 2.9(5) 2_956
C25 C24 C27 C27 137.8(2) 2_756
C23 C24 C27 C27 -41.29(18) 2_756
C23 C24 C25 C26 0.1(3) .
C27 C24 C25 C26 -179.1(2) .
C22 N21 C26 C25 -0.6(4) .
C24 C25 C26 N21 0.4(4) .
C36 C31 C32 F32 -179.9(2) .
C37 C31 C32 F32 -2.1(3) .
C36 C31 C32 C33 -1.2(3) .
C37 C31 C32 C33 176.5(2) .
F32 C32 C33 F33 -0.5(3) .
C31 C32 C33 F33 -179.2(2) .
F32 C32 C33 C34 179.1(2) .
C31 C32 C33 C34 0.4(4) .
F33 C33 C34 C35 179.3(2) .
C32 C33 C34 C35 -0.3(4) .
F33 C33 C34 Br1 -0.9(3) .
C32 C33 C34 Br1 179.50(17) .
C33 C34 C35 F35 -179.7(2) .
Br1 C34 C35 F35 0.5(3) .
C33 C34 C35 C36 1.0(3) .
Br1 C34 C35 C36 -178.74(17) .
F35 C35 C36 F36 0.2(3) .
C34 C35 C36 F36 179.5(2) .
F35 C35 C36 C31 178.8(2) .
C34 C35 C36 C31 -2.0(4) .
C32 C31 C36 F36 -179.51(19) .
C37 C31 C36 F36 2.6(3) .
C32 C31 C36 C35 2.0(3) .
C37 C31 C36 C35 -175.9(2) .
C36 C31 C37 N37 176.9(2) .
C32 C31 C37 N37 -0.7(4) .
C31 C37 N37 O37 -176.3(2) .
C46 C41 C42 F42 179.7(2) .
C47 C41 C42 F42 0.3(3) .
C46 C41 C42 C43 0.8(3) .
C47 C41 C42 C43 -178.7(2) .
F42 C42 C43 F43 -0.2(3) .
C41 C42 C43 F43 178.8(2) .
F42 C42 C43 C44 179.5(2) .
C41 C42 C43 C44 -1.5(4) .
F43 C43 C44 C45 -179.2(2) .
C42 C43 C44 C45 1.1(3) .
F43 C43 C44 Br2 -1.6(3) .
C42 C43 C44 Br2 178.72(17) .
C43 C44 C45 F45 178.9(2) .
Br2 C44 C45 F45 1.3(3) .
C43 C44 C45 C46 0.0(3) .
Br2 C44 C45 C46 -177.61(17) .
F45 C45 C46 F46 -1.1(3) .
C44 C45 C46 F46 177.8(2) .
F45 C45 C46 C41 -179.6(2) .
C44 C45 C46 C41 -0.7(4) .
C42 C41 C46 F46 -178.1(2) .
C47 C41 C46 F46 1.4(3) .
C42 C41 C46 C45 0.4(3) .
C47 C41 C46 C45 179.8(2) .
C46 C41 C47 N47 177.3(2) .
C42 C41 C47 N47 -3.2(4) .
C41 C47 N47 O47 -179.61(19) .
